data_1536562
loop_
_publ_author_name
'Wickleder, M.S.'
'Ben Hamida, M.'

_publ_section_title
;
 Co Sm (Se O3)2 Cl, Cu Gd (Se O3)2 Cl, Mn Sm (Se O3)2 Cl, Cu Gd2 (Se O3)4
 und Cu Sm2 (Se O3)4: Uebergangsmetallhaltige Selenite von Samarium und
 Gadolinium
;
_journal_name_full 'Zeitschrift fuer Anorganische und Allgemeine Chemie'
_journal_page_first 556
_journal_page_last 562
_journal_volume 629
_journal_year 2003
_chemical_formula_sum 'Cl Mn O6 Se2 Sm'
_chemical_name_systematic 'Mn Sm (Se O3)2 Cl'
_space_group_IT_number 2
_symmetry_space_group_name_Hall '-P 1'
_symmetry_space_group_name_H-M 'P -1'
_cell_angle_alpha 86.9
_cell_angle_beta 71.57
_cell_angle_gamma 64.33
_cell_formula_units_Z 2
_cell_length_a 7.008
_cell_length_b 7.241
_cell_length_c 8.034
_cell_volume 346.961
_citation_journal_id_ASTM ZAACAB
_cod_data_source_file Wickleder_ZAACAB_2003_944.cif
_cod_data_source_block Cl1Mn1O6Se2Sm1
_cod_original_cell_volume 346.9607
_cod_original_formula_sum 'Cl1 Mn1 O6 Se2 Sm1'
_cod_database_code 1536562

loop_
_symmetry_equiv_pos_as_xyz
x,y,z
-x,-y,-z

loop_
_atom_site_label
_atom_site_type_symbol
_atom_site_fract_x
_atom_site_fract_y
_atom_site_fract_z
_atom_site_occupancy
_atom_site_U_iso_or_equiv
Sm1 Sm+3 0.1809 0.16946 0.46635 1 0.0
O6 O-2 0.4461 0.8789 0.6145 1 0.0
O3 O-2 0.0955 0.8925 0.599 1 0.0
O1 O-2 0.1737 0.827 0.9 1 0.0
O4 O-2 0.0831 0.2763 0.7775 1 0.0
Cl1 Cl-1 0.433 0.8486 0.1688 1 0.0
O7 O-2 0.8133 0.4799 0.6102 1 0.0
Se1 Se+4 0.2986 0.7377 0.6811 1 0.0
Mn1 Mn+2 0.2004 0.0947 0.9744 1 0.0
Se2 Se+4 0.1794 0.5238 0.1801 1 0.0
O5 O-2 0.1243 0.3145 0.182 1 0.0
